data_2311816
loop_
_publ_author_name
'Ton, Quoc Cuong'
'Bolte, Michael'
'Egert, Ernst'

_publ_section_title
;
 Structural similarities among eight benzoylhydrazones.
;
_journal_coeditor_code EG3169
_journal_issue 'Pt 9'
_journal_name_full 'Acta crystallographica. Section C, Structural chemistry'
_journal_page_first 912
_journal_page_last 919
_journal_paper_doi 10.1107/S2053229614018658
_journal_volume 70
_journal_year 2014
_chemical_formula_iupac 'C20 H22 N2 O'
_chemical_formula_moiety 'C20 H22 N2 O'
_chemical_formula_sum 'C20 H22 N2 O'
_chemical_formula_weight 306.40
_chemical_name_systematic
;
1-Benzoyl-2-(1-cyclohexylbenzylidene)hydrazone
;
_space_group_IT_number 15
_space_group_name_Hall '-C 2yc'
_space_group_name_H-M_alt 'C 1 2/c 1'
_symmetry_cell_setting monoclinic
_symmetry_space_group_name_H-M 'C 1 2/c 1'
_atom_sites_solution_hydrogens geom
_atom_sites_solution_primary direct
_atom_sites_solution_secondary difmap
_audit_creation_method SHELXL97
_cell_angle_alpha 90.00
_cell_angle_beta 116.661(7)
_cell_angle_gamma 90.00
_cell_formula_units_Z 8
_cell_length_a 16.0939(15)
_cell_length_b 13.8666(8)
_cell_length_c 16.8556(16)
_cell_measurement_temperature 173(2)
_cell_volume 3361.7(5)
_computing_cell_refinement 'X-AREA (Stoe & Cie, 2001)'
_computing_data_collection 'X-AREA (Stoe & Cie, 2001)'
_computing_data_reduction 'X-AREA (Stoe & Cie, 2001)'
_computing_molecular_graphics
;
Mercury (Macrae <i>et al.</i>, 2008) and XP in SHELXTL-Plus (Sheldrick,
2008)
;
_computing_publication_material 'publCIF (Westrip, 2010)'
_computing_structure_refinement 'SHELXL97 (Sheldrick, 2008)'
_computing_structure_solution 'SHELXS97 (Sheldrick, 2008)'
_diffrn_ambient_temperature 173(2)
_diffrn_measured_fraction_theta_full 0.990
_diffrn_measured_fraction_theta_max 0.990
_diffrn_measurement_device_type 'Stoe IPDS II two-circle'
_diffrn_measurement_method \f
_diffrn_radiation_monochromator graphite
_diffrn_radiation_source 'fine-focus sealed tube'
_diffrn_radiation_type MoK\a
_diffrn_radiation_wavelength 0.71073
_diffrn_reflns_av_R_equivalents 0.0686
_diffrn_reflns_av_sigmaI/netI 0.0369
_diffrn_reflns_limit_h_max 20
_diffrn_reflns_limit_h_min -21
_diffrn_reflns_limit_k_max 18
_diffrn_reflns_limit_k_min -18
_diffrn_reflns_limit_l_max 22
_diffrn_reflns_limit_l_min -21
_diffrn_reflns_number 27068
_diffrn_reflns_theta_full 27.85
_diffrn_reflns_theta_max 27.85
_diffrn_reflns_theta_min 3.86
_exptl_absorpt_coefficient_mu 0.075
_exptl_absorpt_correction_type none
_exptl_crystal_colour colourless
_exptl_crystal_density_diffrn 1.211
_exptl_crystal_density_method 'not measured'
_exptl_crystal_description block
_exptl_crystal_F_000 1312
_exptl_crystal_size_max 0.54
_exptl_crystal_size_mid 0.52
_exptl_crystal_size_min 0.50
_refine_diff_density_max 0.274
_refine_diff_density_min -0.164
_refine_ls_extinction_coef 0.0023(4)
_refine_ls_extinction_expression Fc^*^=kFc[1+0.001xFc^2^\l^3^/sin(2\q)]^-1/4^
_refine_ls_extinction_method 'SHELXL97 (Sheldrick, 2008)'
_refine_ls_goodness_of_fit_ref 1.058
_refine_ls_hydrogen_treatment mixed
_refine_ls_matrix_type full
_refine_ls_number_parameters 213
_refine_ls_number_reflns 3956
_refine_ls_number_restraints 0
_refine_ls_restrained_S_all 1.058
_refine_ls_R_factor_all 0.0488
_refine_ls_R_factor_gt 0.0359
_refine_ls_shift/su_max 0.001
_refine_ls_shift/su_mean 0.000
_refine_ls_structure_factor_coef Fsqd
_refine_ls_weighting_details 'calc w = 1/[\s^2^(Fo^2^)+(0.0550P)^2^+0.0000P] where P=(Fo^2^+2Fc^2^)/3'
_refine_ls_weighting_scheme calc
_refine_ls_wR_factor_gt 0.0948
_refine_ls_wR_factor_ref 0.0979
_reflns_number_gt 3004
_reflns_number_total 3956
_reflns_threshold_expression I>2\s(I)
_cod_data_source_file eg3169sup1.cif
_cod_data_source_block IV
_cod_original_sg_symbol_H-M 'C 2/c'
_cod_database_code 2311816

loop_
_symmetry_equiv_pos_as_xyz
'x, y, z'
'-x, y, -z+1/2'
'x+1/2, y+1/2, z'
'-x+1/2, y+1/2, -z+1/2'
'-x, -y, -z'
'x, -y, z-1/2'
'-x+1/2, -y+1/2, -z'
'x+1/2, -y+1/2, z-1/2'

loop_
_atom_site_type_symbol
_atom_site_label
_atom_site_fract_x
_atom_site_fract_y
_atom_site_fract_z
_atom_site_U_iso_or_equiv
_atom_site_adp_type
_atom_site_calc_flag
_atom_site_refinement_flags
_atom_site_occupancy
_atom_site_symmetry_multiplicity
O O1 0.24605(5) 0.67792(5) 0.19028(5) 0.03552(18) Uani d . 1 1
N N1 0.35016(7) 0.67643(6) 0.13423(7) 0.0355(2) Uani d . 1 1
H H1 0.3861(10) 0.6413(11) 0.1180(10) 0.048(4) Uiso d . 1 1
N N2 0.34463(6) 0.77523(6) 0.11967(6) 0.0324(2) Uani d . 1 1
C C1 0.29883(7) 0.63355(7) 0.16982(6) 0.0280(2) Uani d . 1 1
C C2 0.39419(7) 0.80748(7) 0.08319(7) 0.0293(2) Uani d . 1 1
C C11 0.31176(7) 0.52677(7) 0.18315(6) 0.0280(2) Uani d . 1 1
C C12 0.37577(8) 0.47322(7) 0.16725(8) 0.0361(2) Uani d . 1 1
H H12 0.4157 0.5045 0.1476 0.043 Uiso calc R 1 1
C C13 0.38133(9) 0.37404(8) 0.18013(8) 0.0410(3) Uani d . 1 1
H H13 0.4241 0.3374 0.1679 0.049 Uiso calc R 1 1
C C14 0.32513(8) 0.32849(8) 0.21056(8) 0.0393(3) Uani d . 1 1
H H14 0.3292 0.2606 0.2191 0.047 Uiso calc R 1 1
C C15 0.26294(8) 0.38124(8) 0.22867(8) 0.0399(3) Uani d . 1 1
H H15 0.2252 0.3500 0.2509 0.048 Uiso calc R 1 1
C C16 0.25572(8) 0.47997(7) 0.21436(7) 0.0348(2) Uani d . 1 1
H H16 0.2121 0.5160 0.2259 0.042 Uiso calc R 1 1
C C21 0.45368(7) 0.74368(7) 0.05807(7) 0.0289(2) Uani d . 1 1
C C22 0.54414(8) 0.72163(8) 0.11993(7) 0.0365(2) Uani d . 1 1
H H22 0.5690 0.7493 0.1776 0.044 Uiso calc R 1 1
C C23 0.59806(8) 0.65961(9) 0.09792(8) 0.0404(3) Uani d . 1 1
H H23 0.6602 0.6458 0.1400 0.048 Uiso calc R 1 1
C C24 0.56153(9) 0.61783(9) 0.01477(8) 0.0408(3) Uani d . 1 1
H H24 0.5982 0.5746 0.0000 0.049 Uiso calc R 1 1
C C25 0.47170(8) 0.63889(9) -0.04693(8) 0.0412(3) Uani d . 1 1
H H25 0.4468 0.6101 -0.1041 0.049 Uiso calc R 1 1
C C26 0.41769(8) 0.70182(8) -0.02588(7) 0.0351(2) Uani d . 1 1
H H26 0.3561 0.7164 -0.0687 0.042 Uiso calc R 1 1
C C31 0.39266(7) 0.91430(7) 0.06529(7) 0.0292(2) Uani d . 1 1
H H31 0.3777 0.9220 0.0013 0.035 Uiso calc R 1 1
C C32 0.31905(8) 0.96972(8) 0.08020(8) 0.0379(2) Uani d . 1 1
H H32A 0.3311 0.9630 0.1429 0.045 Uiso calc R 1 1
H H32B 0.2569 0.9422 0.0423 0.045 Uiso calc R 1 1
C C33 0.31997(9) 1.07659(8) 0.05806(9) 0.0429(3) Uani d . 1 1
H H33A 0.3028 1.0835 -0.0059 0.051 Uiso calc R 1 1
H H33B 0.2731 1.1114 0.0701 0.051 Uiso calc R 1 1
C C34 0.41514(9) 1.12120(8) 0.11249(9) 0.0427(3) Uani d . 1 1
H H34A 0.4145 1.1892 0.0942 0.051 Uiso calc R 1 1
H H34B 0.4295 1.1206 0.1761 0.051 Uiso calc R 1 1
C C35 0.49010(9) 1.06638(8) 0.10004(9) 0.0425(3) Uani d . 1 1
H H35A 0.5517 1.0938 0.1398 0.051 Uiso calc R 1 1
H H35B 0.4803 1.0743 0.0381 0.051 Uiso calc R 1 1
C C36 0.48926(8) 0.95898(8) 0.12024(7) 0.0345(2) Uani d . 1 1
H H36A 0.5073 0.9505 0.1842 0.041 Uiso calc R 1 1
H H36B 0.5355 0.9249 0.1068 0.041 Uiso calc R 1 1

loop_
_atom_site_aniso_label
_atom_site_aniso_U_11
_atom_site_aniso_U_22
_atom_site_aniso_U_33
_atom_site_aniso_U_12
_atom_site_aniso_U_13
_atom_site_aniso_U_23
O1 0.0402(4) 0.0283(3) 0.0471(4) 0.0040(3) 0.0276(4) 0.0015(3)
N1 0.0446(5) 0.0232(4) 0.0513(6) 0.0021(4) 0.0328(5) 0.0019(4)
N2 0.0377(5) 0.0230(4) 0.0424(5) 0.0008(3) 0.0233(4) 0.0023(3)
C1 0.0291(5) 0.0257(4) 0.0301(5) -0.0007(4) 0.0141(4) -0.0009(4)
C2 0.0296(5) 0.0271(5) 0.0322(5) 0.0004(4) 0.0147(4) 0.0011(4)
C11 0.0287(5) 0.0253(5) 0.0298(5) -0.0016(3) 0.0129(4) -0.0008(3)
C12 0.0435(6) 0.0289(5) 0.0469(6) -0.0004(4) 0.0300(5) -0.0005(4)
C13 0.0490(7) 0.0296(5) 0.0536(7) 0.0046(5) 0.0312(6) -0.0009(5)
C14 0.0458(6) 0.0251(5) 0.0482(6) -0.0006(4) 0.0221(5) 0.0016(4)
C15 0.0404(6) 0.0320(5) 0.0522(6) -0.0031(4) 0.0252(5) 0.0063(5)
C16 0.0334(6) 0.0304(5) 0.0458(6) 0.0007(4) 0.0224(5) 0.0030(4)
C21 0.0317(5) 0.0250(4) 0.0343(5) 0.0007(4) 0.0187(4) 0.0038(4)
C22 0.0361(6) 0.0397(6) 0.0325(5) 0.0042(4) 0.0145(4) 0.0005(4)
C23 0.0334(6) 0.0466(6) 0.0392(6) 0.0107(5) 0.0146(5) 0.0032(5)
C24 0.0427(6) 0.0422(6) 0.0447(6) 0.0094(5) 0.0259(5) 0.0000(5)
C25 0.0426(6) 0.0449(6) 0.0370(6) 0.0030(5) 0.0188(5) -0.0065(5)
C26 0.0325(5) 0.0362(5) 0.0360(5) 0.0027(4) 0.0148(4) 0.0003(4)
C31 0.0328(5) 0.0246(4) 0.0339(5) 0.0011(4) 0.0182(4) 0.0021(4)
C32 0.0345(6) 0.0290(5) 0.0550(7) 0.0017(4) 0.0245(5) 0.0006(4)
C33 0.0400(6) 0.0281(5) 0.0620(7) 0.0052(4) 0.0241(5) 0.0001(5)
C34 0.0475(7) 0.0290(5) 0.0555(7) -0.0008(5) 0.0268(6) -0.0068(5)
C35 0.0417(6) 0.0300(5) 0.0618(7) -0.0058(4) 0.0285(6) -0.0044(5)
C36 0.0324(5) 0.0308(5) 0.0428(6) -0.0002(4) 0.0189(4) -0.0014(4)

loop_
_atom_type_symbol
_atom_type_description
_atom_type_scat_dispersion_real
_atom_type_scat_dispersion_imag
_atom_type_scat_source
C C 0.0033 0.0016 'International Tables Vol C Tables 4.2.6.8 and 6.1.1.4'
H H 0.0000 0.0000 'International Tables Vol C Tables 4.2.6.8 and 6.1.1.4'
N N 0.0061 0.0033 'International Tables Vol C Tables 4.2.6.8 and 6.1.1.4'
O O 0.0106 0.0060 'International Tables Vol C Tables 4.2.6.8 and 6.1.1.4'

loop_
_geom_angle_atom_site_label_1
_geom_angle_atom_site_label_2
_geom_angle_atom_site_label_3
_geom_angle
C1 N1 N2 120.49(9)
C1 N1 H1 120.4(9)
N2 N1 H1 119.1(9)
C2 N2 N1 115.05(9)
O1 C1 N1 122.98(9)
O1 C1 C11 121.65(9)
N1 C1 C11 115.36(8)
N2 C2 C21 122.83(9)
N2 C2 C31 118.60(9)
C21 C2 C31 118.57(8)
C12 C11 C16 119.06(9)
C12 C11 C1 124.35(9)
C16 C11 C1 116.59(9)
C13 C12 C11 120.01(10)
C13 C12 H12 120.0
C11 C12 H12 120.0
C14 C13 C12 120.36(10)
C14 C13 H13 119.8
C12 C13 H13 119.8
C13 C14 C15 120.13(10)
C13 C14 H14 119.9
C15 C14 H14 119.9
C14 C15 C16 119.84(10)
C14 C15 H15 120.1
C16 C15 H15 120.1
C15 C16 C11 120.56(10)
C15 C16 H16 119.7
C11 C16 H16 119.7
C22 C21 C26 119.20(9)
C22 C21 C2 120.29(9)
C26 C21 C2 120.43(9)
C23 C22 C21 120.40(10)
C23 C22 H22 119.8
C21 C22 H22 119.8
C24 C23 C22 119.98(10)
C24 C23 H23 120.0
C22 C23 H23 120.0
C23 C24 C25 120.05(10)
C23 C24 H24 120.0
C25 C24 H24 120.0
C24 C25 C26 120.36(10)
C24 C25 H25 119.8
C26 C25 H25 119.8
C25 C26 C21 120.00(10)
C25 C26 H26 120.0
C21 C26 H26 120.0
C2 C31 C32 113.94(9)
C2 C31 C36 110.69(8)
C32 C31 C36 110.36(8)
C2 C31 H31 107.2
C32 C31 H31 107.2
C36 C31 H31 107.2
C31 C32 C33 110.78(9)
C31 C32 H32A 109.5
C33 C32 H32A 109.5
C31 C32 H32B 109.5
C33 C32 H32B 109.5
H32A C32 H32B 108.1
C34 C33 C32 111.38(10)
C34 C33 H33A 109.4
C32 C33 H33A 109.4
C34 C33 H33B 109.4
C32 C33 H33B 109.4
H33A C33 H33B 108.0
C35 C34 C33 111.16(10)
C35 C34 H34A 109.4
C33 C34 H34A 109.4
C35 C34 H34B 109.4
C33 C34 H34B 109.4
H34A C34 H34B 108.0
C34 C35 C36 111.71(10)
C34 C35 H35A 109.3
C36 C35 H35A 109.3
C34 C35 H35B 109.3
C36 C35 H35B 109.3
H35A C35 H35B 107.9
C35 C36 C31 111.45(9)
C35 C36 H36A 109.3
C31 C36 H36A 109.3
C35 C36 H36B 109.3
C31 C36 H36B 109.3
H36A C36 H36B 108.0

loop_
_geom_bond_atom_site_label_1
_geom_bond_atom_site_label_2
_geom_bond_distance
O1 C1 1.2174(12)
N1 C1 1.3567(13)
N1 N2 1.3876(11)
N1 H1 0.887(15)
N2 C2 1.2864(13)
C1 C11 1.4980(13)
C2 C21 1.4975(14)
C2 C31 1.5097(13)
C11 C12 1.3900(14)
C11 C16 1.3919(14)
C12 C13 1.3889(15)
C12 H12 0.9500
C13 C14 1.3770(17)
C13 H13 0.9500
C14 C15 1.3801(17)
C14 H14 0.9500
C15 C16 1.3858(15)
C15 H15 0.9500
C16 H16 0.9500
C21 C22 1.3921(15)
C21 C26 1.3925(15)
C22 C23 1.3854(16)
C22 H22 0.9500
C23 C24 1.3806(17)
C23 H23 0.9500
C24 C25 1.3812(17)
C24 H24 0.9500
C25 C26 1.3854(16)
C25 H25 0.9500
C26 H26 0.9500
C31 C32 1.5246(14)
C31 C36 1.5382(15)
C31 H31 1.0000
C32 C33 1.5298(15)
C32 H32A 0.9900
C32 H32B 0.9900
C33 C34 1.5197(17)
C33 H33A 0.9900
C33 H33B 0.9900
C34 C35 1.5181(17)
C34 H34A 0.9900
C34 H34B 0.9900
C35 C36 1.5291(15)
C35 H35A 0.9900
C35 H35B 0.9900
C36 H36A 0.9900
C36 H36B 0.9900

loop_
_geom_hbond_atom_site_label_D
_geom_hbond_atom_site_label_H
_geom_hbond_atom_site_label_A
_geom_hbond_site_symmetry_A
_geom_hbond_distance_DH
_geom_hbond_distance_HA
_geom_hbond_distance_DA
_geom_hbond_angle_DHA
C14 H14 O1 4_545 0.95 2.60 3.1911(14) 120.5
C15 H15 O1 4_545 0.95 2.54 3.1644(13) 123.0
C26 H26 O1 7_565 0.95 2.45 3.2940(14) 147.3
C23 H23 O1 2_655 0.95 2.60 3.3266(15) 133.1

loop_
_geom_torsion_atom_site_label_1
_geom_torsion_atom_site_label_2
_geom_torsion_atom_site_label_3
_geom_torsion_atom_site_label_4
_geom_torsion
C1 N1 N2 C2 -177.97(10)
N2 N1 C1 O1 0.25(16)
N2 N1 C1 C11 -179.36(9)
N1 N2 C2 C21 -0.01(14)
N1 N2 C2 C31 -179.73(9)
O1 C1 C11 C12 -175.09(10)
N1 C1 C11 C12 4.52(14)
O1 C1 C11 C16 4.28(14)
N1 C1 C11 C16 -176.11(9)
C16 C11 C12 C13 1.80(16)
C1 C11 C12 C13 -178.84(10)
C11 C12 C13 C14 -1.46(18)
C12 C13 C14 C15 -0.15(18)
C13 C14 C15 C16 1.39(18)
C14 C15 C16 C11 -1.03(17)
C12 C11 C16 C15 -0.57(16)
C1 C11 C16 C15 -179.97(10)
N2 C2 C21 C22 -86.56(13)
C31 C2 C21 C22 93.16(12)
N2 C2 C21 C26 90.16(13)
C31 C2 C21 C26 -90.12(12)
C26 C21 C22 C23 0.71(16)
C2 C21 C22 C23 177.47(10)
C21 C22 C23 C24 -1.25(18)
C22 C23 C24 C25 0.92(19)
C23 C24 C25 C26 -0.06(19)
C24 C25 C26 C21 -0.48(18)
C22 C21 C26 C25 0.15(16)
C2 C21 C26 C25 -176.60(10)
N2 C2 C31 C32 -9.16(14)
C21 C2 C31 C32 171.11(9)
N2 C2 C31 C36 115.91(11)
C21 C2 C31 C36 -63.82(12)
C2 C31 C32 C33 -178.30(9)
C36 C31 C32 C33 56.45(12)
C31 C32 C33 C34 -57.18(14)
C32 C33 C34 C35 55.83(14)
C33 C34 C35 C36 -54.53(14)
C34 C35 C36 C31 54.56(13)
C2 C31 C36 C35 177.58(9)
C32 C31 C36 C35 -55.34(12)
